data_4066964
loop_
_publ_author_name
'Vicente, Jos\'e'
'Saura-Llamas, Isabel'
'Garc\'ia-L\'opez, Jos\'e-Antonio'
'Bautista, Delia'

_publ_section_title
;
 Eight-Membered Palladacycles Derived from the Insertion of Olefins into
 the Pd&#x2212;C Bond of Ortho-Palladated Pharmaceuticals Phenethylamine
 and Phentermine. Synthesis of Stable Heck-Type Intermediates Containing
 Accessible \b-Hydrogens and Its Use in the Synthesis of
 2-Styrylphenethylamines, Tetrahydroisoquinolines, and Eight-Membered
 Cyclic Amidines&#x2020;
;
_journal_issue 19
_journal_name_full Organometallics
_journal_page_first 4320
_journal_paper_doi 10.1021/om100738z
_journal_volume 29
_journal_year 2010
_chemical_formula_sum 'C19.33 H33.67 Cl1.67 N2 O2 Pd'
_chemical_formula_weight 491.63
_chemical_name_systematic
; 
 ? 
;
_space_group_IT_number 2
_symmetry_cell_setting triclinic
_symmetry_space_group_name_Hall '-P 1'
_symmetry_space_group_name_H-M 'P -1'
_atom_sites_solution_hydrogens geom
_atom_sites_solution_primary direct
_atom_sites_solution_secondary difmap
_audit_creation_method SHELXL-97
_cell_angle_alpha 60.820(2)
_cell_angle_beta 88.523(2)
_cell_angle_gamma 89.449(2)
_cell_formula_units_Z 6
_cell_length_a 11.1431(5)
_cell_length_b 18.3285(8)
_cell_length_c 18.4872(8)
_cell_measurement_reflns_used 8464
_cell_measurement_temperature 100(2)
_cell_measurement_theta_max 28.14
_cell_measurement_theta_min 2.20
_cell_volume 3295.5(3)
_computing_cell_refinement 'Bruker SAINT'
_computing_data_collection 'Bruker SMART'
_computing_data_reduction 'Bruker SAINT'
_computing_molecular_graphics 'Bruker SHELXTL'
_computing_publication_material 'Bruker SHELXTL'
_computing_structure_refinement 'SHELXL-97 (Sheldrick, 1997)'
_computing_structure_solution 'SHELXS-97 (Sheldrick, 1990)'
_diffrn_ambient_temperature 100(2)
_diffrn_detector_area_resol_mean 8.26
_diffrn_measured_fraction_theta_full 0.993
_diffrn_measured_fraction_theta_max 0.911
_diffrn_measurement_device_type 'Bruker SMART APEC CCD'
_diffrn_measurement_method \w-scan
_diffrn_radiation_monochromator graphite
_diffrn_radiation_source 'fine-focus sealed tube'
_diffrn_radiation_type MoK\a
_diffrn_radiation_wavelength 0.71073
_diffrn_reflns_av_R_equivalents 0.0247
_diffrn_reflns_av_sigmaI/netI 0.0335
_diffrn_reflns_limit_h_max 14
_diffrn_reflns_limit_h_min -14
_diffrn_reflns_limit_k_max 24
_diffrn_reflns_limit_k_min -24
_diffrn_reflns_limit_l_max 24
_diffrn_reflns_limit_l_min -23
_diffrn_reflns_number 38363
_diffrn_reflns_theta_full 26.00
_diffrn_reflns_theta_max 28.19
_diffrn_reflns_theta_min 1.83
_exptl_absorpt_coefficient_mu 1.063
_exptl_absorpt_correction_T_max 0.9293
_exptl_absorpt_correction_T_min 0.6471
_exptl_absorpt_correction_type multi-scan
_exptl_absorpt_process_details SADABS
_exptl_crystal_colour yellow
_exptl_crystal_density_diffrn 1.486
_exptl_crystal_density_method 'not measured'
_exptl_crystal_description prism
_exptl_crystal_F_000 1524
_exptl_crystal_size_max 0.31
_exptl_crystal_size_mid 0.19
_exptl_crystal_size_min 0.07
_refine_diff_density_max 0.895
_refine_diff_density_min -1.234
_refine_diff_density_rms 0.093
_refine_ls_extinction_method none
_refine_ls_goodness_of_fit_ref 1.037
_refine_ls_hydrogen_treatment 'NH and NH2 free with SADI,rigis methyls others riding'
_refine_ls_matrix_type full
_refine_ls_number_parameters 754
_refine_ls_number_reflns 14783
_refine_ls_number_restraints 18
_refine_ls_restrained_S_all 1.036
_refine_ls_R_factor_all 0.0364
_refine_ls_R_factor_gt 0.0310
_refine_ls_shift/su_max 0.003
_refine_ls_shift/su_mean 0.000
_refine_ls_structure_factor_coef Fsqd
_refine_ls_weighting_details 'calc w=1/[\s^2^(Fo^2^)+(0.0379P)^2^+3.3210P] where P=(Fo^2^+2Fc^2^)/3'
_refine_ls_weighting_scheme calc
_refine_ls_wR_factor_gt 0.0763
_refine_ls_wR_factor_ref 0.0790
_reflns_number_gt 13057
_reflns_number_total 14783
_reflns_threshold_expression >2sigma(I)
_cod_data_source_file om100738z_si_002.cif
_cod_data_source_block jaf272bs
_cod_database_code 4066964

loop_
_symmetry_equiv_pos_as_xyz
'x, y, z'
'-x, -y, -z'

loop_
_atom_site_label
_atom_site_type_symbol
_atom_site_fract_x
_atom_site_fract_y
_atom_site_fract_z
_atom_site_U_iso_or_equiv
_atom_site_adp_type
_atom_site_occupancy
_atom_site_symmetry_multiplicity
_atom_site_calc_flag
_atom_site_refinement_flags
Pd1 Pd 0.878173(16) 0.278575(11) 0.604584(11) 0.01304(5) Uani 1 1 d .
Cl1 Cl 0.78320(6) 0.19981(4) 0.74062(4) 0.02055(13) Uani 1 1 d .
N1 N 0.8778(2) 0.17670(13) 0.58534(13) 0.0162(4) Uani 1 1 d D
H01A H 0.891(2) 0.1342(13) 0.6318(12) 0.007(6) Uiso 1 1 d D
H01B H 0.9385(19) 0.1813(17) 0.5550(15) 0.014(7) Uiso 1 1 d D
N2 N 0.87341(19) 0.37758(13) 0.62995(13) 0.0166(4) Uani 1 1 d D
H02 H 0.836(2) 0.3518(16) 0.6750(14) 0.014(7) Uiso 1 1 d D
C1 C 0.9779(2) 0.34745(15) 0.49562(15) 0.0159(5) Uani 1 1 d .
H1 H 0.9913 0.4048 0.4877 0.019 Uiso 1 1 calc R
C2 C 0.9251(2) 0.35539(16) 0.41643(15) 0.0180(5) Uani 1 1 d .
H2A H 0.9650 0.4026 0.3680 0.022 Uiso 1 1 calc R
H2B H 0.9435 0.3039 0.4136 0.022 Uiso 1 1 calc R
C3 C 0.7912(2) 0.36928(16) 0.41032(15) 0.0176(5) Uani 1 1 d .
C4 C 0.7104(2) 0.30222(16) 0.43639(15) 0.0191(5) Uani 1 1 d .
C5 C 0.5873(2) 0.31988(18) 0.43052(17) 0.0244(6) Uani 1 1 d .
H5 H 0.5316 0.2751 0.4487 0.029 Uiso 1 1 calc R
C6 C 0.5442(3) 0.40048(19) 0.39905(18) 0.0277(6) Uani 1 1 d .
H6 H 0.4602 0.4105 0.3960 0.033 Uiso 1 1 calc R
C7 C 0.6242(3) 0.46637(18) 0.37202(17) 0.0269(6) Uani 1 1 d .
H7 H 0.5956 0.5221 0.3495 0.032 Uiso 1 1 calc R
C8 C 0.7463(3) 0.45053(17) 0.37808(16) 0.0234(6) Uani 1 1 d .
H8 H 0.8009 0.4959 0.3599 0.028 Uiso 1 1 calc R
C9 C 0.7505(3) 0.21445(16) 0.46106(16) 0.0208(5) Uani 1 1 d .
H9A H 0.8264 0.2186 0.4302 0.025 Uiso 1 1 calc R
H9B H 0.6900 0.1894 0.4414 0.025 Uiso 1 1 calc R
C10 C 0.7712(3) 0.15259(16) 0.55326(16) 0.0210(5) Uani 1 1 d .
C11 C 0.6618(3) 0.1454(2) 0.60644(17) 0.0299(7) Uani 1 1 d .
H11A H 0.6763 0.1034 0.6640 0.045 Uiso 1 1 calc R
H11B H 0.5923 0.1288 0.5864 0.045 Uiso 1 1 calc R
H11C H 0.6460 0.1996 0.6033 0.045 Uiso 1 1 calc R
C12 C 0.7998(3) 0.06687(17) 0.56077(19) 0.0337(7) Uani 1 1 d .
H12A H 0.8721 0.0715 0.5274 0.051 Uiso 1 1 calc R
H12B H 0.7321 0.0485 0.5407 0.051 Uiso 1 1 calc R
H12C H 0.8135 0.0261 0.6189 0.051 Uiso 1 1 calc R
C13 C 1.0939(2) 0.30285(15) 0.51387(15) 0.0169(5) Uani 1 1 d .
O1 O 1.11638(16) 0.24325(11) 0.50267(11) 0.0216(4) Uani 1 1 d .
O2 O 1.17425(15) 0.33178(11) 0.54665(11) 0.0183(4) Uani 1 1 d .
C14 C 1.2880(2) 0.28764(17) 0.56927(19) 0.0255(6) Uani 1 1 d .
H14A H 1.3305 0.2928 0.5193 0.031 Uiso 1 1 calc R
H14B H 1.2738 0.2276 0.6083 0.031 Uiso 1 1 calc R
C15 C 1.3620(3) 0.3251(2) 0.6091(2) 0.0335(7) Uani 1 1 d .
H15A H 1.3762 0.3844 0.5699 0.050 Uiso 1 1 calc R
H15B H 1.4391 0.2959 0.6250 0.050 Uiso 1 1 calc R
H15C H 1.3194 0.3195 0.6586 0.050 Uiso 1 1 calc R
C16 C 0.9894(2) 0.40539(16) 0.64527(16) 0.0195(5) Uani 1 1 d .
H16A H 0.9750 0.4501 0.6598 0.023 Uiso 1 1 calc R
H16B H 1.0400 0.4288 0.5940 0.023 Uiso 1 1 calc R
C17 C 1.0553(2) 0.33361(16) 0.71510(16) 0.0225(6) Uani 1 1 d .
H17A H 1.0042 0.3090 0.7654 0.034 Uiso 1 1 calc R
H17B H 1.1297 0.3545 0.7257 0.034 Uiso 1 1 calc R
H17C H 1.0746 0.2910 0.6992 0.034 Uiso 1 1 calc R
C18 C 0.7968(2) 0.44889(16) 0.57437(16) 0.0207(5) Uani 1 1 d .
H18A H 0.8312 0.4752 0.5173 0.025 Uiso 1 1 calc R
H18B H 0.7959 0.4913 0.5929 0.025 Uiso 1 1 calc R
C19 C 0.6693(2) 0.42039(18) 0.57455(18) 0.0259(6) Uani 1 1 d .
H19A H 0.6698 0.3801 0.5541 0.039 Uiso 1 1 calc R
H19B H 0.6203 0.4687 0.5385 0.039 Uiso 1 1 calc R
H19C H 0.6355 0.3939 0.6311 0.039 Uiso 1 1 calc R
Pd1' Pd 0.137926(16) 0.383446(11) 0.219878(11) 0.01264(5) Uani 1 1 d .
Cl1' Cl 0.22491(6) 0.44255(4) 0.29963(4) 0.02008(13) Uani 1 1 d .
N1' N 0.1514(2) 0.26308(13) 0.31811(13) 0.0171(4) Uani 1 1 d D
H1A' H 0.136(2) 0.2662(17) 0.3615(13) 0.013(7) Uiso 1 1 d D
H1B' H 0.0903(19) 0.2367(16) 0.3166(17) 0.012(7) Uiso 1 1 d D
N2' N 0.13476(19) 0.50603(13) 0.12269(13) 0.0157(4) Uani 1 1 d D
H02' H 0.169(2) 0.5275(17) 0.1467(16) 0.014(7) Uiso 1 1 d D
C1' C 0.0409(2) 0.34034(15) 0.15430(15) 0.0153(5) Uani 1 1 d .
H1' H 0.0256 0.3882 0.0979 0.018 Uiso 1 1 calc R
C2' C 0.0961(2) 0.26870(16) 0.14472(16) 0.0179(5) Uani 1 1 d .
H2'A H 0.0839 0.2158 0.1973 0.022 Uiso 1 1 calc R
H2'B H 0.0533 0.2637 0.1011 0.022 Uiso 1 1 calc R
C3' C 0.2284(2) 0.27985(15) 0.12262(16) 0.0166(5) Uani 1 1 d .
C4' C 0.3159(2) 0.24161(15) 0.18259(16) 0.0176(5) Uani 1 1 d .
C5' C 0.4364(2) 0.25527(17) 0.15726(18) 0.0234(6) Uani 1 1 d .
H5' H 0.4963 0.2297 0.1978 0.028 Uiso 1 1 calc R
C6' C 0.4717(2) 0.30465(17) 0.07547(19) 0.0265(6) Uani 1 1 d .
H6' H 0.5546 0.3131 0.0601 0.032 Uiso 1 1 calc R
C7' C 0.3849(3) 0.34189(17) 0.01586(18) 0.0256(6) Uani 1 1 d .
H7' H 0.4077 0.3759 -0.0408 0.031 Uiso 1 1 calc R
C8' C 0.2651(2) 0.32908(16) 0.03958(16) 0.0208(5) Uani 1 1 d .
H8' H 0.2059 0.3543 -0.0015 0.025 Uiso 1 1 calc R
C9' C 0.2845(2) 0.17979(16) 0.27248(16) 0.0201(5) Uani 1 1 d .
H9'A H 0.3492 0.1376 0.2937 0.024 Uiso 1 1 calc R
H9'B H 0.2102 0.1502 0.2732 0.024 Uiso 1 1 calc R
C10' C 0.2652(3) 0.21280(16) 0.33470(16) 0.0214(5) Uani 1 1 d .
C11' C 0.3701(3) 0.26648(19) 0.3314(2) 0.0292(7) Uani 1 1 d .
H11D H 0.3778 0.3149 0.2757 0.044 Uiso 1 1 calc R
H11E H 0.4440 0.2335 0.3445 0.044 Uiso 1 1 calc R
H11F H 0.3562 0.2857 0.3719 0.044 Uiso 1 1 calc R
C12' C 0.2518(3) 0.13693(18) 0.42156(17) 0.0352(8) Uani 1 1 d .
H12D H 0.2413 0.1560 0.4625 0.053 Uiso 1 1 calc R
H12E H 0.3240 0.1023 0.4339 0.053 Uiso 1 1 calc R
H12F H 0.1816 0.1040 0.4238 0.053 Uiso 1 1 calc R
C13' C -0.0748(2) 0.31397(15) 0.20172(15) 0.0159(5) Uani 1 1 d .
O1' O -0.09373(16) 0.24512(11) 0.26229(11) 0.0196(4) Uani 1 1 d .
O2' O -0.15857(15) 0.37440(11) 0.17252(11) 0.0176(4) Uani 1 1 d .
C14' C -0.2748(2) 0.35285(18) 0.21512(17) 0.0243(6) Uani 1 1 d .
H14C H -0.2654 0.3335 0.2749 0.029 Uiso 1 1 calc R
H14D H -0.3124 0.3074 0.2092 0.029 Uiso 1 1 calc R
C15' C -0.3517(3) 0.42960(19) 0.1768(2) 0.0311(7) Uani 1 1 d .
H15D H -0.3162 0.4730 0.1860 0.047 Uiso 1 1 calc R
H15E H -0.4324 0.4159 0.2023 0.047 Uiso 1 1 calc R
H15F H -0.3567 0.4500 0.1172 0.047 Uiso 1 1 calc R
C16' C 0.0162(2) 0.54654(16) 0.09612(16) 0.0190(5) Uani 1 1 d .
H16C H -0.0305 0.5165 0.0739 0.023 Uiso 1 1 calc R
H16D H 0.0278 0.6049 0.0513 0.023 Uiso 1 1 calc R
C17' C -0.0533(2) 0.54605(17) 0.16820(16) 0.0221(5) Uani 1 1 d .
H17D H -0.0685 0.4882 0.2113 0.033 Uiso 1 1 calc R
H17E H -0.1300 0.5749 0.1487 0.033 Uiso 1 1 calc R
H17F H -0.0063 0.5747 0.1910 0.033 Uiso 1 1 calc R
C18' C 0.2148(2) 0.52133(16) 0.05099(16) 0.0200(5) Uani 1 1 d .
H18C H 0.2144 0.5816 0.0098 0.024 Uiso 1 1 calc R
H18D H 0.1841 0.4901 0.0241 0.024 Uiso 1 1 calc R
C19' C 0.3424(2) 0.49399(17) 0.07838(17) 0.0234(6) Uani 1 1 d .
H19D H 0.3703 0.5211 0.1093 0.035 Uiso 1 1 calc R
H19E H 0.3948 0.5100 0.0296 0.035 Uiso 1 1 calc R
H19F H 0.3443 0.4332 0.1140 0.035 Uiso 1 1 calc R
Pd1" Pd 0.120797(16) 0.898120(11) 0.877278(11) 0.01277(5) Uani 1 1 d .
Cl1" Cl 0.20113(6) 0.76072(4) 0.92075(4) 0.01873(12) Uani 1 1 d .
N1" N 0.1231(2) 0.92239(13) 0.75569(13) 0.0160(4) Uani 1 1 d D
H1A" H 0.0621(19) 0.9537(15) 0.7326(16) 0.012(7) Uiso 1 1 d D
H1B" H 0.110(2) 0.8757(12) 0.7584(17) 0.015(7) Uiso 1 1 d D
N2" N 0.12456(19) 0.86749(13) 1.00166(13) 0.0156(4) Uani 1 1 d D
H02" H 0.162(2) 0.8225(15) 1.0222(17) 0.017(7) Uiso 1 1 d D
C1" C 0.0279(2) 1.00849(15) 0.84509(15) 0.0156(5) Uani 1 1 d .
H1" H 0.0142 1.0143 0.8957 0.019 Uiso 1 1 calc R
C2" C 0.0854(2) 1.08873(15) 0.77682(16) 0.0186(5) Uani 1 1 d .
H2"A H 0.0675 1.0936 0.7225 0.022 Uiso 1 1 calc R
H2"B H 0.0480 1.1370 0.7787 0.022 Uiso 1 1 calc R
C3" C 0.2193(2) 1.09374(15) 0.78264(15) 0.0171(5) Uani 1 1 d .
C4" C 0.2994(2) 1.06920(15) 0.73862(16) 0.0190(5) Uani 1 1 d .
C5" C 0.4223(2) 1.07343(17) 0.74912(17) 0.0247(6) Uani 1 1 d .
H5" H 0.4771 1.0554 0.7209 0.030 Uiso 1 1 calc R
C6" C 0.4669(3) 1.10277(18) 0.79877(18) 0.0276(6) Uani 1 1 d .
H6" H 0.5511 1.1052 0.8043 0.033 Uiso 1 1 calc R
C7" C 0.3877(3) 1.12881(17) 0.84089(17) 0.0263(6) Uani 1 1 d .
H7" H 0.4171 1.1499 0.8749 0.032 Uiso 1 1 calc R
C8" C 0.2657(2) 1.12375(16) 0.83273(16) 0.0213(5) Uani 1 1 d .
H8" H 0.2118 1.1411 0.8620 0.026 Uiso 1 1 calc R
C9" C 0.2577(2) 1.04719(15) 0.67407(16) 0.0196(5) Uani 1 1 d .
H9"A H 0.3194 1.0680 0.6289 0.024 Uiso 1 1 calc R
H9"B H 0.1836 1.0793 0.6502 0.024 Uiso 1 1 calc R
C10" C 0.2317(2) 0.95539(16) 0.69918(16) 0.0203(5) Uani 1 1 d .
C11" C 0.3383(3) 0.90008(17) 0.74067(18) 0.0273(6) Uani 1 1 d .
H11G H 0.3546 0.9011 0.7920 0.041 Uiso 1 1 calc R
H11H H 0.4088 0.9207 0.7033 0.041 Uiso 1 1 calc R
H11I H 0.3204 0.8427 0.7535 0.041 Uiso 1 1 calc R
C12" C 0.2033(3) 0.95187(18) 0.61994(17) 0.0294(7) Uani 1 1 d .
H12G H 0.1861 0.8940 0.6341 0.044 Uiso 1 1 calc R
H12H H 0.2725 0.9726 0.5814 0.044 Uiso 1 1 calc R
H12I H 0.1333 0.9868 0.5938 0.044 Uiso 1 1 calc R
C13" C -0.0879(2) 0.99070(15) 0.81961(15) 0.0164(5) Uani 1 1 d .
O1" O -0.10846(16) 1.00321(11) 0.74930(11) 0.0200(4) Uani 1 1 d .
O2" O -0.17061(15) 0.95648(11) 0.88126(11) 0.0184(4) Uani 1 1 d .
C14" C -0.2830(2) 0.93318(19) 0.86006(18) 0.0256(6) Uani 1 1 d .
H14E H -0.2681 0.8935 0.8389 0.031 Uiso 1 1 calc R
H14F H -0.3229 0.9833 0.8164 0.031 Uiso 1 1 calc R
C15" C -0.3611(3) 0.8931(2) 0.9371(2) 0.0323(7) Uani 1 1 d .
H15G H -0.3226 0.8421 0.9789 0.049 Uiso 1 1 calc R
H15H H -0.4393 0.8790 0.9239 0.049 Uiso 1 1 calc R
H15I H -0.3726 0.9321 0.9588 0.049 Uiso 1 1 calc R
C16" C 0.0080(2) 0.85161(16) 1.04713(16) 0.0189(5) Uani 1 1 d .
H16E H -0.0400 0.9036 1.0227 0.023 Uiso 1 1 calc R
H16F H 0.0223 0.8354 1.1057 0.023 Uiso 1 1 calc R
C17" C -0.0620(3) 0.78272(17) 1.04365(17) 0.0232(6) Uani 1 1 d .
H17G H -0.0812 0.8003 0.9860 0.035 Uiso 1 1 calc R
H17H H -0.1365 0.7716 1.0767 0.035 Uiso 1 1 calc R
H17I H -0.0134 0.7318 1.0660 0.035 Uiso 1 1 calc R
C18" C 0.2050(2) 0.92036(16) 1.02023(16) 0.0200(5) Uani 1 1 d .
H18E H 0.2035 0.8997 1.0807 0.024 Uiso 1 1 calc R
H18F H 0.1753 0.9786 0.9925 0.024 Uiso 1 1 calc R
C19" C 0.3325(2) 0.91862(17) 0.99086(18) 0.0245(6) Uani 1 1 d .
H19G H 0.3624 0.8611 1.0190 0.037 Uiso 1 1 calc R
H19H H 0.3836 0.9539 1.0036 0.037 Uiso 1 1 calc R
H19I H 0.3342 0.9398 0.9309 0.037 Uiso 1 1 calc R
C90 C 0.3747(4) 0.6514(2) 0.2015(2) 0.0444(9) Uani 1 1 d .
H90A H 0.3539 0.5930 0.2428 0.053 Uiso 1 1 calc R
H90B H 0.3476 0.6880 0.2241 0.053 Uiso 1 1 calc R
Cl2 Cl 0.30036(9) 0.67945(5) 0.10860(5) 0.0459(2) Uani 1 1 d .
Cl3 Cl 0.53226(10) 0.66067(7) 0.18442(6) 0.0563(2) Uani 1 1 d .

loop_
_atom_site_aniso_label
_atom_site_aniso_U_11
_atom_site_aniso_U_22
_atom_site_aniso_U_33
_atom_site_aniso_U_23
_atom_site_aniso_U_13
_atom_site_aniso_U_12
Pd1 0.01604(9) 0.01206(9) 0.01154(9) -0.00619(7) 0.00096(7) -0.00155(7)
Cl1 0.0257(3) 0.0205(3) 0.0144(3) -0.0079(2) 0.0044(2) -0.0054(2)
N1 0.0223(11) 0.0132(10) 0.0119(10) -0.0053(8) 0.0017(9) -0.0020(8)
N2 0.0205(11) 0.0156(10) 0.0142(10) -0.0077(9) 0.0007(9) -0.0011(8)
C1 0.0184(12) 0.0142(11) 0.0146(12) -0.0066(10) 0.0016(9) -0.0027(9)
C2 0.0195(13) 0.0205(12) 0.0143(12) -0.0088(10) 0.0022(10) -0.0027(10)
C3 0.0222(13) 0.0199(12) 0.0117(11) -0.0084(10) -0.0007(10) -0.0014(10)
C4 0.0256(14) 0.0200(13) 0.0122(11) -0.0082(10) -0.0035(10) -0.0027(10)
C5 0.0220(14) 0.0309(15) 0.0233(14) -0.0155(12) -0.0012(11) -0.0050(11)
C6 0.0219(14) 0.0374(16) 0.0276(15) -0.0186(13) -0.0090(12) 0.0048(12)
C7 0.0331(16) 0.0247(14) 0.0242(14) -0.0126(12) -0.0095(12) 0.0102(12)
C8 0.0301(15) 0.0204(13) 0.0187(13) -0.0085(11) -0.0042(11) -0.0024(11)
C9 0.0287(14) 0.0192(13) 0.0158(12) -0.0093(10) -0.0006(11) -0.0036(10)
C10 0.0305(14) 0.0178(12) 0.0159(12) -0.0091(10) -0.0008(11) -0.0084(10)
C11 0.0271(15) 0.0412(17) 0.0184(14) -0.0120(13) 0.0019(11) -0.0152(13)
C12 0.061(2) 0.0170(14) 0.0232(15) -0.0090(12) -0.0098(14) -0.0054(13)
C13 0.0198(12) 0.0161(12) 0.0120(11) -0.0048(10) 0.0053(9) -0.0034(9)
O1 0.0228(10) 0.0194(9) 0.0252(10) -0.0130(8) 0.0016(8) 0.0006(7)
O2 0.0166(9) 0.0179(9) 0.0199(9) -0.0088(7) -0.0008(7) 0.0001(7)
C14 0.0184(13) 0.0195(13) 0.0355(16) -0.0107(12) -0.0059(12) 0.0042(10)
C15 0.0235(15) 0.0348(17) 0.0427(18) -0.0189(15) -0.0092(13) 0.0019(12)
C16 0.0241(13) 0.0166(12) 0.0198(13) -0.0104(10) -0.0011(10) -0.0032(10)
C17 0.0273(14) 0.0202(13) 0.0206(13) -0.0103(11) -0.0042(11) -0.0016(11)
C18 0.0249(14) 0.0181(12) 0.0212(13) -0.0113(11) -0.0005(11) 0.0028(10)
C19 0.0246(14) 0.0301(15) 0.0243(14) -0.0144(12) -0.0023(11) 0.0036(11)
Pd1' 0.01539(9) 0.01076(9) 0.01206(9) -0.00574(7) -0.00137(7) 0.00070(6)
Cl1' 0.0253(3) 0.0186(3) 0.0195(3) -0.0116(2) -0.0051(2) 0.0012(2)
N1' 0.0221(11) 0.0163(11) 0.0140(10) -0.0082(9) -0.0015(9) 0.0011(9)
N2' 0.0192(11) 0.0139(10) 0.0141(10) -0.0069(8) -0.0022(8) -0.0004(8)
C1' 0.0178(12) 0.0164(12) 0.0129(11) -0.0079(10) -0.0011(9) -0.0004(9)
C2' 0.0178(12) 0.0189(12) 0.0215(13) -0.0133(11) 0.0004(10) -0.0022(10)
C3' 0.0195(12) 0.0157(12) 0.0197(12) -0.0126(10) -0.0002(10) 0.0013(9)
C4' 0.0220(13) 0.0135(11) 0.0195(12) -0.0098(10) -0.0022(10) 0.0014(9)
C5' 0.0198(13) 0.0209(13) 0.0307(15) -0.0134(12) -0.0058(11) 0.0048(10)
C6' 0.0185(13) 0.0241(14) 0.0380(16) -0.0164(13) 0.0064(12) 0.0003(11)
C7' 0.0305(15) 0.0211(13) 0.0240(14) -0.0105(12) 0.0083(12) 0.0007(11)
C8' 0.0261(14) 0.0200(13) 0.0184(13) -0.0110(11) -0.0018(11) 0.0047(10)
C9' 0.0260(14) 0.0156(12) 0.0196(13) -0.0092(10) -0.0041(11) 0.0038(10)
C10' 0.0329(15) 0.0149(12) 0.0170(12) -0.0079(10) -0.0073(11) 0.0076(10)
C11' 0.0271(15) 0.0321(16) 0.0409(17) -0.0269(14) -0.0172(13) 0.0134(12)
C12' 0.068(2) 0.0192(14) 0.0156(13) -0.0063(11) -0.0079(14) 0.0184(14)
C13' 0.0167(12) 0.0178(12) 0.0172(12) -0.0118(10) 0.0000(9) -0.0016(9)
O1' 0.0209(9) 0.0167(9) 0.0188(9) -0.0068(7) 0.0006(7) -0.0022(7)
O2' 0.0144(8) 0.0191(9) 0.0183(9) -0.0084(7) 0.0001(7) 0.0007(7)
C14' 0.0189(13) 0.0286(15) 0.0217(13) -0.0096(12) 0.0046(11) 0.0002(11)
C15' 0.0193(14) 0.0353(16) 0.0350(17) -0.0144(14) 0.0011(12) 0.0059(12)
C16' 0.0231(13) 0.0163(12) 0.0174(12) -0.0079(10) -0.0041(10) 0.0047(10)
C17' 0.0246(14) 0.0218(13) 0.0213(13) -0.0115(11) -0.0031(11) 0.0065(11)
C18' 0.0239(13) 0.0169(12) 0.0169(12) -0.0066(10) 0.0033(10) 0.0001(10)
C19' 0.0225(14) 0.0205(13) 0.0264(14) -0.0109(11) 0.0051(11) -0.0033(10)
Pd1" 0.01574(9) 0.01086(9) 0.01132(9) -0.00517(7) 0.00059(7) 0.00120(6)
Cl1" 0.0240(3) 0.0139(3) 0.0175(3) -0.0072(2) 0.0002(2) 0.0035(2)
N1" 0.0207(11) 0.0130(10) 0.0152(10) -0.0074(9) 0.0000(8) 0.0010(8)
N2" 0.0182(11) 0.0136(10) 0.0146(10) -0.0065(8) 0.0003(8) 0.0016(8)
C1" 0.0165(12) 0.0133(11) 0.0164(12) -0.0067(10) 0.0001(9) 0.0018(9)
C2" 0.0202(13) 0.0133(12) 0.0202(13) -0.0066(10) -0.0002(10) 0.0031(9)
C3" 0.0191(12) 0.0112(11) 0.0169(12) -0.0037(10) 0.0026(10) -0.0016(9)
C4" 0.0237(13) 0.0133(12) 0.0175(12) -0.0056(10) 0.0038(10) -0.0012(10)
C5" 0.0226(14) 0.0229(14) 0.0266(14) -0.0108(12) 0.0082(11) -0.0012(11)
C6" 0.0193(13) 0.0257(14) 0.0304(15) -0.0079(12) 0.0020(11) -0.0054(11)
C7" 0.0320(15) 0.0229(14) 0.0236(14) -0.0109(12) 0.0020(12) -0.0082(11)
C8" 0.0251(14) 0.0168(12) 0.0214(13) -0.0091(11) 0.0039(11) -0.0009(10)
C9" 0.0264(14) 0.0141(12) 0.0153(12) -0.0050(10) 0.0045(10) -0.0003(10)
C10" 0.0280(14) 0.0169(12) 0.0149(12) -0.0073(10) 0.0068(10) -0.0015(10)
C11" 0.0271(15) 0.0184(13) 0.0298(15) -0.0073(12) 0.0122(12) 0.0019(11)
C12" 0.0504(19) 0.0200(14) 0.0177(13) -0.0095(11) 0.0084(13) -0.0052(13)
C13" 0.0199(12) 0.0101(11) 0.0182(12) -0.0061(10) -0.0002(10) 0.0039(9)
O1" 0.0220(9) 0.0209(9) 0.0174(9) -0.0095(8) -0.0034(7) 0.0032(7)
O2" 0.0166(9) 0.0201(9) 0.0205(9) -0.0115(8) 0.0012(7) -0.0002(7)
C14" 0.0190(13) 0.0322(15) 0.0321(15) -0.0209(13) 0.0004(11) -0.0022(11)
C15" 0.0247(15) 0.0363(17) 0.0383(18) -0.0202(15) 0.0057(13) -0.0049(12)
C16" 0.0233(13) 0.0175(12) 0.0158(12) -0.0083(10) 0.0032(10) 0.0014(10)
C17" 0.0270(14) 0.0204(13) 0.0239(14) -0.0124(11) 0.0069(11) -0.0030(11)
C18" 0.0258(14) 0.0196(13) 0.0156(12) -0.0093(10) -0.0033(10) -0.0002(10)
C19" 0.0228(14) 0.0242(14) 0.0258(14) -0.0114(12) -0.0022(11) -0.0014(11)
C90 0.070(3) 0.0367(19) 0.0262(17) -0.0144(15) -0.0096(16) 0.0012(17)
Cl2 0.0730(6) 0.0285(4) 0.0361(4) -0.0151(3) -0.0160(4) 0.0072(4)
Cl3 0.0692(7) 0.0523(6) 0.0461(5) -0.0226(5) -0.0106(5) 0.0044(5)

loop_
_atom_type_symbol
_atom_type_description
_atom_type_scat_dispersion_real
_atom_type_scat_dispersion_imag
_atom_type_scat_source
C C 0.0033 0.0016 'International Tables Vol C Tables 4.2.6.8 and 6.1.1.4'
H H 0.0000 0.0000 'International Tables Vol C Tables 4.2.6.8 and 6.1.1.4'
N N 0.0061 0.0033 'International Tables Vol C Tables 4.2.6.8 and 6.1.1.4'
O O 0.0106 0.0060 'International Tables Vol C Tables 4.2.6.8 and 6.1.1.4'
Cl Cl 0.1484 0.1585 'International Tables Vol C Tables 4.2.6.8 and 6.1.1.4'
Pd Pd -0.9988 1.0072 'International Tables Vol C Tables 4.2.6.8 and 6.1.1.4'

loop_
_geom_angle_atom_site_label_1
_geom_angle_atom_site_label_2
_geom_angle_atom_site_label_3
_geom_angle
N1 Pd1 C1 90.81(9)
N1 Pd1 N2 176.92(8)
C1 Pd1 N2 92.27(9)
N1 Pd1 Cl1 92.34(6)
C1 Pd1 Cl1 172.86(7)
N2 Pd1 Cl1 84.59(6)
C10 N1 Pd1 123.01(16)
C16 N2 C18 112.2(2)
C16 N2 Pd1 116.92(16)
C18 N2 Pd1 114.85(15)
C13 C1 C2 111.1(2)
C13 C1 Pd1 102.88(16)
C2 C1 Pd1 116.47(17)
C3 C2 C1 114.1(2)
C8 C3 C4 119.2(2)
C8 C3 C2 119.5(2)
C4 C3 C2 121.3(2)
C5 C4 C3 118.0(2)
C5 C4 C9 118.9(2)
C3 C4 C9 122.7(2)
C6 C5 C4 122.1(3)
C7 C6 C5 119.6(3)
C6 C7 C8 119.4(3)
C7 C8 C3 121.6(3)
C4 C9 C10 119.0(2)
N1 C10 C11 109.1(2)
N1 C10 C12 106.7(2)
C11 C10 C12 109.8(2)
N1 C10 C9 112.0(2)
C11 C10 C9 111.6(2)
C12 C10 C9 107.6(2)
O1 C13 O2 121.7(2)
O1 C13 C1 124.5(2)
O2 C13 C1 113.8(2)
C13 O2 C14 116.1(2)
O2 C14 C15 108.3(2)
N2 C16 C17 111.4(2)
N2 C18 C19 111.2(2)
C1' Pd1' N1' 90.67(9)
C1' Pd1' N2' 92.21(9)
N1' Pd1' N2' 176.51(9)
C1' Pd1' Cl1' 171.74(7)
N1' Pd1' Cl1' 91.84(6)
N2' Pd1' Cl1' 85.58(6)
C10' N1' Pd1' 122.25(17)
C16' N2' C18' 112.10(19)
C16' N2' Pd1' 117.82(16)
C18' N2' Pd1' 114.02(15)
C13' C1' C2' 110.6(2)
C13' C1' Pd1' 103.01(15)
C2' C1' Pd1' 116.78(16)
C3' C2' C1' 113.6(2)
C4' C3' C8' 118.9(2)
C4' C3' C2' 121.9(2)
C8' C3' C2' 119.2(2)
C5' C4' C3' 118.5(2)
C5' C4' C9' 118.9(2)
C3' C4' C9' 122.4(2)
C6' C5' C4' 122.3(3)
C5' C6' C7' 119.2(3)
C8' C7' C6' 119.4(3)
C7' C8' C3' 121.7(2)
C4' C9' C10' 118.9(2)
N1' C10' C11' 108.9(2)
N1' C10' C12' 107.4(2)
C11' C10' C12' 110.1(2)
N1' C10' C9' 111.6(2)
C11' C10' C9' 111.2(2)
C12' C10' C9' 107.7(2)
O1' C13' O2' 122.3(2)
O1' C13' C1' 124.6(2)
O2' C13' C1' 113.1(2)
C13' O2' C14' 116.2(2)
O2' C14' C15' 107.8(2)
N2' C16' C17' 111.0(2)
N2' C18' C19' 111.1(2)
N1" Pd1" C1" 91.06(9)
N1" Pd1" N2" 176.66(8)
C1" Pd1" N2" 92.27(9)
N1" Pd1" Cl1" 90.20(6)
C1" Pd1" Cl1" 171.90(7)
N2" Pd1" Cl1" 86.53(6)
C10" N1" Pd1" 123.07(16)
C16" N2" C18" 111.72(19)
C16" N2" Pd1" 117.31(16)
C18" N2" Pd1" 115.25(15)
C13" C1" C2" 111.7(2)
C13" C1" Pd1" 101.19(15)
C2" C1" Pd1" 116.36(16)
C3" C2" C1" 114.4(2)
C8" C3" C4" 118.9(2)
C8" C3" C2" 119.5(2)
C4" C3" C2" 121.6(2)
C5" C4" C3" 118.2(2)
C5" C4" C9" 119.2(2)
C3" C4" C9" 122.3(2)
C6" C5" C4" 122.4(3)
C5" C6" C7" 119.3(3)
C8" C7" C6" 119.3(3)
C7" C8" C3" 121.8(3)
C4" C9" C10" 119.7(2)
N1" C10" C11" 109.3(2)
N1" C10" C12" 106.9(2)
C11" C10" C12" 109.6(2)
N1" C10" C9" 111.8(2)
C11" C10" C9" 111.4(2)
C12" C10" C9" 107.7(2)
O1" C13" O2" 121.6(2)
O1" C13" C1" 124.5(2)
O2" C13" C1" 113.9(2)
C13" O2" C14" 115.6(2)
O2" C14" C15" 107.8(2)
N2" C16" C17" 111.4(2)
N2" C18" C19" 111.0(2)
Cl2 C90 Cl3 110.8(2)

loop_
_geom_bond_atom_site_label_1
_geom_bond_atom_site_label_2
_geom_bond_distance
Pd1 N1 2.064(2)
Pd1 C1 2.078(2)
Pd1 N2 2.084(2)
Pd1 Cl1 2.4250(6)
N1 C10 1.503(3)
N2 C16 1.477(3)
N2 C18 1.485(3)
C1 C13 1.479(3)
C1 C2 1.531(3)
C2 C3 1.509(4)
C3 C8 1.400(4)
C3 C4 1.405(4)
C4 C5 1.401(4)
C4 C9 1.509(4)
C5 C6 1.383(4)
C6 C7 1.383(4)
C7 C8 1.384(4)
C9 C10 1.541(4)
C10 C11 1.511(4)
C10 C12 1.539(4)
C13 O1 1.229(3)
C13 O2 1.341(3)
O2 C14 1.454(3)
C14 C15 1.493(4)
C16 C17 1.521(4)
C18 C19 1.518(4)
Pd1' C1' 2.069(2)
Pd1' N1' 2.071(2)
Pd1' N2' 2.084(2)
Pd1' Cl1' 2.4368(6)
N1' C10' 1.508(3)
N2' C16' 1.482(3)
N2' C18' 1.487(3)
C1' C13' 1.485(3)
C1' C2' 1.530(3)
C2' C3' 1.509(3)
C3' C4' 1.398(4)
C3' C8' 1.401(4)
C4' C5' 1.395(4)
C4' C9' 1.520(4)
C5' C6' 1.379(4)
C6' C7' 1.388(4)
C7' C8' 1.380(4)
C9' C10' 1.549(4)
C10' C11' 1.516(4)
C10' C12' 1.533(4)
C13' O1' 1.227(3)
C13' O2' 1.346(3)
O2' C14' 1.451(3)
C14' C15' 1.500(4)
C16' C17' 1.520(4)
C18' C19' 1.518(4)
Pd1" N1" 2.067(2)
Pd1" C1" 2.082(2)
Pd1" N2" 2.086(2)
Pd1" Cl1" 2.4102(6)
N1" C10" 1.501(3)
N2" C16" 1.480(3)
N2" C18" 1.489(3)
C1" C13" 1.477(3)
C1" C2" 1.528(3)
C2" C3" 1.506(4)
C3" C8" 1.398(4)
C3" C4" 1.404(3)
C4" C5" 1.396(4)
C4" C9" 1.518(4)
C5" C6" 1.374(4)
C6" C7" 1.390(4)
C7" C8" 1.380(4)
C9" C10" 1.540(3)
C10" C11" 1.514(4)
C10" C12" 1.538(4)
C13" O1" 1.232(3)
C13" O2" 1.342(3)
O2" C14" 1.450(3)
C14" C15" 1.501(4)
C16" C17" 1.519(4)
C18" C19" 1.514(4)
C90 Cl2 1.762(3)
C90 Cl3 1.771(4)

loop_
_geom_hbond_atom_site_label_D
_geom_hbond_atom_site_label_H
_geom_hbond_atom_site_label_A
_geom_hbond_distance_DH
_geom_hbond_distance_HA
_geom_hbond_distance_DA
_geom_hbond_angle_DHA
_geom_hbond_site_symmetry_A
N1 H01B O1 0.846(16) 2.24(2) 2.988(3) 147(2) .
N1' H1B' O1' 0.848(16) 2.28(2) 3.021(3) 147(2) .
N1" H1A" O1" 0.862(16) 2.18(2) 2.939(3) 147(2) .
N2' H02' Cl2 0.83(2) 2.91(2) 3.586(2) 140(2) .
C90 H90A Cl1' 0.99 2.82 3.731(4) 153.4 .
N1 H01A O1" 0.846(16) 2.324(17) 3.153(3) 166(2) 1_645
C12 H12C O1" 0.98 2.42 3.279(3) 146.0 1_645
N1' H1A' O1 0.843(16) 2.438(17) 3.264(3) 166(2) 1_455
C12' H12D O1 0.98 2.47 3.317(3) 144.2 1_455
N1" H1B" O1' 0.847(16) 2.432(17) 3.266(3) 168(3) 2_566
C12" H12G O1' 0.98 2.53 3.399(3) 147.2 2_566
N2" H02" Cl2 0.83(2) 2.79(2) 3.612(2) 171(3) 1_556
C18 H18B Cl1' 0.99 2.79 3.731(3) 158.7 2_666
C90 H90B Cl1 0.99 2.82 3.786(4) 164.1 2_666
